data_1507833
loop_
_publ_author_name
'Dalapati, Sasanka'
'Jana, Sankar'
'Saha, Rajat'
'Alam, Md Akhtarul'
'Guchhait, Nikhil'

_publ_section_title
;
 Reusable amine-based structural motifs for green house gas (CO2)
 fixation.
;
_journal_issue 13
_journal_name_full 'Organic letters'
_journal_page_first 3244
_journal_page_last 3247
_journal_paper_doi 10.1021/ol301241k
_journal_volume 14
_journal_year 2012
_chemical_formula_moiety 'C14 H13 N5 O2, C16 H36 N, C H O3'
_chemical_formula_sum 'C31 H50 N6 O5'
_chemical_formula_weight 586.77
_chemical_name_systematic
;
 ?
;
_space_group_IT_number 2
_symmetry_cell_setting triclinic
_symmetry_space_group_name_Hall '-P 1'
_symmetry_space_group_name_H-M 'P -1'
_atom_sites_solution_hydrogens geom
_atom_sites_solution_primary direct
_atom_sites_solution_secondary difmap
_audit_creation_method SHELXL-97
_cell_angle_alpha 112.128(5)
_cell_angle_beta 108.309(5)
_cell_angle_gamma 90.296(5)
_cell_formula_units_Z 2
_cell_length_a 10.213(5)
_cell_length_b 12.195(5)
_cell_length_c 14.857(5)
_cell_measurement_reflns_used 2886
_cell_measurement_temperature 293(2)
_cell_measurement_theta_max 26.26
_cell_measurement_theta_min 1.57
_cell_volume 1611.2(12)
_computing_cell_refinement 'Bruker SMART'
_computing_data_collection 'Bruker SMART'
_computing_data_reduction 'Bruker SAINT'
_computing_molecular_graphics 'Ortep-3 for Windows (Farrugia, 1997)'
_computing_publication_material 'WINGX V1.80.03'
_computing_structure_refinement 'SHELXL-97 (Sheldrick, 1997)'
_computing_structure_solution 'SHELXS-97 (Sheldrick, 1990)'
_diffrn_ambient_temperature 293(2)
_diffrn_measured_fraction_theta_full 0.855
_diffrn_measured_fraction_theta_max 0.855
_diffrn_measurement_device_type 'CCD area detector'
_diffrn_measurement_method 'phi and omega scans'
_diffrn_radiation_monochromator graphite
_diffrn_radiation_source 'fine-focus sealed tube'
_diffrn_radiation_type MoK\a
_diffrn_radiation_wavelength 0.71073
_diffrn_reflns_av_R_equivalents 0.0311
_diffrn_reflns_av_sigmaI/netI 0.0702
_diffrn_reflns_limit_h_max 10
_diffrn_reflns_limit_h_min -12
_diffrn_reflns_limit_k_max 14
_diffrn_reflns_limit_k_min -14
_diffrn_reflns_limit_l_max 18
_diffrn_reflns_limit_l_min -17
_diffrn_reflns_number 8079
_diffrn_reflns_theta_full 26.26
_diffrn_reflns_theta_max 26.26
_diffrn_reflns_theta_min 1.57
_exptl_absorpt_coefficient_mu 0.083
_exptl_absorpt_correction_T_max 0.993
_exptl_absorpt_correction_T_min 0.990
_exptl_absorpt_correction_type empirical
_exptl_absorpt_process_details 'Sadabs, (Sheldrick, 1996)'
_exptl_crystal_colour red
_exptl_crystal_density_diffrn 1.209
_exptl_crystal_density_method 'not measured'
_exptl_crystal_description Rhombohedral
_exptl_crystal_F_000 636
_exptl_crystal_size_max 0.12
_exptl_crystal_size_mid 0.10
_exptl_crystal_size_min 0.08
_refine_diff_density_max 0.220
_refine_diff_density_min -0.270
_refine_diff_density_rms 0.062
_refine_ls_extinction_method none
_refine_ls_goodness_of_fit_ref 0.925
_refine_ls_hydrogen_treatment mixed
_refine_ls_matrix_type full
_refine_ls_number_parameters 395
_refine_ls_number_reflns 5556
_refine_ls_number_restraints 0
_refine_ls_restrained_S_all 0.925
_refine_ls_R_factor_all 0.1263
_refine_ls_R_factor_gt 0.0695
_refine_ls_shift/su_max 0.000
_refine_ls_shift/su_mean 0.000
_refine_ls_structure_factor_coef Fsqd
_refine_ls_weighting_details 'calc w=1/[\s^2^(Fo^2^)+(0.1337P)^2^+0.0000P] where P=(Fo^2^+2Fc^2^)/3'
_refine_ls_weighting_scheme calc
_refine_ls_wR_factor_gt 0.1761
_refine_ls_wR_factor_ref 0.2285
_reflns_number_gt 2886
_reflns_number_total 5556
_reflns_threshold_expression >2sigma(I)
_cod_data_source_file ol301241k_si_003.cif
_cod_data_source_block 3-bicarbonate
_cod_depositor_comments 'Adding full bibliography for 1507831--1507833.cif.'
_cod_database_code 1507833

loop_
_symmetry_equiv_pos_as_xyz
'x, y, z'
'-x, -y, -z'

loop_
_atom_site_label
_atom_site_type_symbol
_atom_site_fract_x
_atom_site_fract_y
_atom_site_fract_z
_atom_site_U_iso_or_equiv
_atom_site_adp_type
_atom_site_occupancy
_atom_site_symmetry_multiplicity
_atom_site_calc_flag
_atom_site_refinement_flags
N6 N 0.8887(2) -0.2524(2) 0.83273(18) 0.0449(6) Uani 1 1 d .
N5 N 0.1869(3) 0.0264(2) 0.59649(19) 0.0509(7) Uani 1 1 d .
O5 O 0.6909(3) 0.1317(3) 0.8805(2) 0.0805(8) Uani 1 1 d .
N4 N 0.1546(3) 0.1853(3) 0.7238(2) 0.0559(7) Uani 1 1 d .
O4 O 0.8902(3) 0.1297(2) 0.85836(19) 0.0745(8) Uani 1 1 d .
O2 O 0.8764(3) -0.5137(3) 0.5479(2) 0.0904(9) Uani 1 1 d .
N2 N 0.4213(3) 0.3672(3) 0.6925(2) 0.0608(8) Uani 1 1 d .
N1 N 0.6051(4) 0.4323(3) 0.6098(3) 0.0628(9) Uani 1 1 d .
O1 O 0.8556(4) -0.4840(4) 0.4054(3) 0.1083(12) Uani 1 1 d .
C6 C 0.5961(3) 0.2642(3) 0.7666(2) 0.0545(9) Uani 1 1 d .
H6C H 0.5378 0.2430 0.7963 0.065 Uiso 1 1 calc R
C27 C 0.8133(3) -0.2127(3) 0.9106(2) 0.0531(8) Uani 1 1 d .
H45 H 0.8757 -0.2101 0.9761 0.064 Uiso 1 1 calc R
H46 H 0.7941 -0.1319 0.9210 0.064 Uiso 1 1 calc R
N3 N 0.7719(3) 0.1594(3) 0.8430(2) 0.0617(8) Uani 1 1 d .
C8 C 0.2564(3) 0.2178(3) 0.6920(2) 0.0522(8) Uani 1 1 d .
C1 C 0.5507(3) 0.3306(3) 0.7087(2) 0.0493(8) Uani 1 1 d .
C26 C 0.7914(3) -0.2690(3) 0.7260(2) 0.0509(8) Uani 1 1 d .
H19 H 0.8440 -0.2908 0.6792 0.061 Uiso 1 1 calc R
H18 H 0.7195 -0.3358 0.7022 0.061 Uiso 1 1 calc R
C3 C 0.7735(4) 0.3246(3) 0.6803(3) 0.0572(9) Uani 1 1 d .
H3C H 0.8322 0.3443 0.6502 0.069 Uiso 1 1 calc R
C21 C 1.0471(3) -0.3758(3) 0.9163(2) 0.0515(8) Uani 1 1 d .
H32 H 1.0107 -0.3553 0.9726 0.062 Uiso 1 1 calc R
H31 H 1.1269 -0.3169 0.9376 0.062 Uiso 1 1 calc R
C10 C 0.1124(3) 0.0698(3) 0.6649(2) 0.0491(8) Uani 1 1 d .
C5 C 0.7276(3) 0.2280(3) 0.7817(2) 0.0510(8) Uani 1 1 d .
C22 C 0.9368(3) -0.3728(3) 0.8222(2) 0.0519(8) Uani 1 1 d .
H30 H 0.8563 -0.4295 0.8040 0.062 Uiso 1 1 calc R
H29 H 0.9722 -0.4000 0.7652 0.062 Uiso 1 1 calc R
C25 C 0.7210(3) -0.1625(3) 0.7177(2) 0.0552(9) Uani 1 1 d .
H17 H 0.6757 -0.1342 0.7692 0.066 Uiso 1 1 calc R
H16 H 0.7906 -0.0983 0.7318 0.066 Uiso 1 1 calc R
C18 C 1.0127(3) -0.1571(3) 0.8714(2) 0.0524(8) Uani 1 1 d .
H27 H 0.9778 -0.0843 0.8683 0.063 Uiso 1 1 calc R
H28 H 1.0627 -0.1405 0.9435 0.063 Uiso 1 1 calc R
C4 C 0.8183(4) 0.2588(3) 0.7381(3) 0.0577(9) Uani 1 1 d .
H4C H 0.9063 0.2351 0.7483 0.069 Uiso 1 1 calc R
C9 C 0.2768(3) 0.1229(3) 0.6153(2) 0.0539(9) Uani 1 1 d .
H4 H 0.3398 0.1232 0.5817 0.065 Uiso 1 1 calc R
C11 C 0.0069(4) -0.0114(3) 0.6572(3) 0.0612(10) Uani 1 1 d .
H8 H -0.0455 0.0137 0.7005 0.073 Uiso 1 1 calc R
C14 C 0.1614(4) -0.0891(3) 0.5272(3) 0.0610(9) Uani 1 1 d .
H5 H 0.2132 -0.1152 0.4835 0.073 Uiso 1 1 calc R
C7 C 0.3251(4) 0.3438(3) 0.7394(3) 0.0598(9) Uani 1 1 d .
H10 H 0.2537 0.3955 0.7345 0.072 Uiso 1 1 calc R
H9 H 0.3754 0.3646 0.8122 0.072 Uiso 1 1 calc R
C2 C 0.6429(4) 0.3634(3) 0.6644(2) 0.0514(8) Uani 1 1 d .
C28 C 0.6784(3) -0.2893(3) 0.8824(3) 0.0588(9) Uani 1 1 d .
H43 H 0.6964 -0.3699 0.8743 0.071 Uiso 1 1 calc R
H44 H 0.6149 -0.2931 0.8169 0.071 Uiso 1 1 calc R
O3 O 0.6712(4) -0.4946(4) 0.4504(3) 0.1199(12) Uani 1 1 d .
C17 C 1.1154(4) -0.1866(3) 0.8137(3) 0.0607(9) Uani 1 1 d .
H26 H 1.0678 -0.2023 0.7415 0.073 Uiso 1 1 calc R
H25 H 1.1536 -0.2581 0.8175 0.073 Uiso 1 1 calc R
C12 C -0.0184(4) -0.1257(3) 0.5872(3) 0.0636(10) Uani 1 1 d .
H7 H -0.0892 -0.1783 0.5822 0.076 Uiso 1 1 calc R
C24 C 0.6142(4) -0.1949(3) 0.6114(3) 0.0651(10) Uani 1 1 d .
H15 H 0.5413 -0.2550 0.5998 0.078 Uiso 1 1 calc R
H14 H 0.6584 -0.2296 0.5600 0.078 Uiso 1 1 calc R
C13 C 0.0605(4) -0.1662(3) 0.5219(3) 0.0650(10) Uani 1 1 d .
H6 H 0.0436 -0.2455 0.4752 0.078 Uiso 1 1 calc R
C20 C 1.0925(4) -0.4984(3) 0.8937(3) 0.0734(11) Uani 1 1 d .
H34 H 1.0130 -0.5553 0.8773 0.088 Uiso 1 1 calc R
H33 H 1.1194 -0.5212 0.8327 0.088 Uiso 1 1 calc R
C29 C 0.6104(4) -0.2400(3) 0.9647(3) 0.0697(10) Uani 1 1 d .
H41 H 0.6769 -0.2301 1.0313 0.084 Uiso 1 1 calc R
H42 H 0.5861 -0.1618 0.9690 0.084 Uiso 1 1 calc R
C19 C 1.2091(4) -0.5088(3) 0.9782(3) 0.0742(11) Uani 1 1 d .
H36 H 1.2305 -0.5892 0.9568 0.111 Uiso 1 1 calc R
H37 H 1.1829 -0.4892 1.0385 0.111 Uiso 1 1 calc R
H35 H 1.2895 -0.4547 0.9939 0.111 Uiso 1 1 calc R
C31 C 0.7985(6) -0.4979(4) 0.4718(4) 0.0822(13) Uani 1 1 d .
C16 C 1.2328(4) -0.0830(4) 0.8607(3) 0.0810(12) Uani 1 1 d .
H24 H 1.1930 -0.0107 0.8615 0.097 Uiso 1 1 calc R
H23 H 1.2830 -0.0711 0.9317 0.097 Uiso 1 1 calc R
C23 C 0.5489(4) -0.0888(4) 0.5965(3) 0.0821(12) Uani 1 1 d .
H12 H 0.4824 -0.1146 0.5278 0.123 Uiso 1 1 calc R
H11 H 0.6201 -0.0295 0.6064 0.123 Uiso 1 1 calc R
H13 H 0.5027 -0.0552 0.6459 0.123 Uiso 1 1 calc R
C30 C 0.4804(4) -0.3208(4) 0.9422(4) 0.0922(14) Uani 1 1 d .
H39 H 0.4414 -0.2861 0.9958 0.138 Uiso 1 1 calc R
H38 H 0.5042 -0.3978 0.9394 0.138 Uiso 1 1 calc R
H40 H 0.4135 -0.3297 0.8770 0.138 Uiso 1 1 calc R
C15 C 1.3340(4) -0.1029(5) 0.8024(4) 0.0999(16) Uani 1 1 d .
H21 H 1.4053 -0.0349 0.8350 0.150 Uiso 1 1 calc R
H20 H 1.2853 -0.1134 0.7323 0.150 Uiso 1 1 calc R
H22 H 1.3759 -0.1731 0.8029 0.150 Uiso 1 1 calc R
H2 H 0.392(4) 0.410(3) 0.657(3) 0.061(12) Uiso 1 1 d .
H1A H 0.667(4) 0.444(3) 0.576(3) 0.093(13) Uiso 1 1 d .
H1B H 0.522(4) 0.449(3) 0.586(3) 0.070(14) Uiso 1 1 d .
H1O1 H 0.952(7) -0.482(6) 0.432(5) 0.17(3) Uiso 1 1 d .

loop_
_atom_site_aniso_label
_atom_site_aniso_U_11
_atom_site_aniso_U_22
_atom_site_aniso_U_33
_atom_site_aniso_U_23
_atom_site_aniso_U_13
_atom_site_aniso_U_12
N6 0.0429(15) 0.0448(15) 0.0479(14) 0.0177(12) 0.0178(12) 0.0058(12)
N5 0.0439(16) 0.0626(18) 0.0530(16) 0.0240(14) 0.0241(13) 0.0146(14)
O5 0.0803(19) 0.100(2) 0.0829(19) 0.0486(16) 0.0413(16) 0.0207(16)
N4 0.0518(17) 0.066(2) 0.0668(18) 0.0302(15) 0.0380(15) 0.0177(14)
O4 0.0595(17) 0.0825(19) 0.0734(17) 0.0230(14) 0.0217(14) 0.0248(14)
O2 0.097(2) 0.122(3) 0.101(2) 0.068(2) 0.0682(19) 0.0487(19)
N2 0.053(2) 0.072(2) 0.075(2) 0.0381(18) 0.0337(16) 0.0140(16)
N1 0.060(2) 0.067(2) 0.067(2) 0.0268(17) 0.0288(18) 0.0019(18)
O1 0.093(3) 0.172(4) 0.124(3) 0.107(3) 0.062(2) 0.051(2)
C6 0.048(2) 0.059(2) 0.056(2) 0.0162(17) 0.0261(17) 0.0035(17)
C27 0.055(2) 0.056(2) 0.0520(19) 0.0184(16) 0.0267(16) 0.0126(17)
N3 0.059(2) 0.0625(19) 0.0524(17) 0.0113(15) 0.0188(16) 0.0099(16)
C8 0.0422(19) 0.068(2) 0.0572(19) 0.0282(17) 0.0268(16) 0.0152(17)
C1 0.045(2) 0.0489(19) 0.0499(18) 0.0109(15) 0.0214(16) 0.0005(16)
C26 0.0449(19) 0.056(2) 0.0486(18) 0.0172(15) 0.0167(15) 0.0053(16)
C3 0.054(2) 0.051(2) 0.063(2) 0.0099(17) 0.0317(18) 0.0027(17)
C21 0.054(2) 0.0503(19) 0.0573(19) 0.0246(16) 0.0242(17) 0.0096(16)
C10 0.0432(19) 0.064(2) 0.0559(19) 0.0301(17) 0.0288(16) 0.0191(16)
C5 0.046(2) 0.0491(19) 0.0515(19) 0.0106(16) 0.0198(16) 0.0052(16)
C22 0.055(2) 0.0429(18) 0.060(2) 0.0177(15) 0.0264(17) 0.0098(15)
C25 0.053(2) 0.057(2) 0.059(2) 0.0258(17) 0.0209(17) 0.0068(17)
C18 0.0491(19) 0.0485(19) 0.059(2) 0.0218(16) 0.0176(16) 0.0015(16)
C4 0.046(2) 0.052(2) 0.062(2) 0.0049(17) 0.0237(17) 0.0061(16)
C9 0.047(2) 0.063(2) 0.059(2) 0.0225(17) 0.0292(17) 0.0074(17)
C11 0.058(2) 0.074(3) 0.073(2) 0.039(2) 0.0381(19) 0.0131(19)
C14 0.061(2) 0.064(2) 0.057(2) 0.0164(18) 0.0286(18) 0.0107(19)
C7 0.055(2) 0.065(2) 0.073(2) 0.0278(18) 0.0389(19) 0.0164(18)
C2 0.055(2) 0.0459(19) 0.0479(18) 0.0077(15) 0.0235(16) -0.0010(16)
C28 0.051(2) 0.066(2) 0.065(2) 0.0263(18) 0.0276(18) 0.0070(18)
O3 0.086(2) 0.159(3) 0.177(3) 0.106(3) 0.077(2) 0.051(2)
C17 0.054(2) 0.074(2) 0.067(2) 0.0368(19) 0.0268(18) 0.0095(18)
C12 0.061(2) 0.070(3) 0.071(2) 0.037(2) 0.025(2) 0.0056(19)
C24 0.057(2) 0.072(2) 0.061(2) 0.0251(19) 0.0150(19) 0.0069(19)
C13 0.066(2) 0.063(2) 0.063(2) 0.0214(18) 0.0223(19) 0.0084(19)
C20 0.072(3) 0.065(2) 0.071(2) 0.017(2) 0.021(2) 0.026(2)
C29 0.066(2) 0.072(2) 0.087(3) 0.036(2) 0.042(2) 0.016(2)
C19 0.071(3) 0.074(3) 0.092(3) 0.044(2) 0.032(2) 0.024(2)
C31 0.091(4) 0.091(3) 0.108(4) 0.059(3) 0.065(3) 0.043(3)
C16 0.060(2) 0.105(3) 0.090(3) 0.054(3) 0.024(2) -0.003(2)
C23 0.080(3) 0.098(3) 0.076(3) 0.043(2) 0.026(2) 0.027(2)
C30 0.077(3) 0.100(3) 0.129(4) 0.054(3) 0.063(3) 0.014(3)
C15 0.066(3) 0.144(4) 0.124(4) 0.084(3) 0.039(3) 0.008(3)

loop_
_atom_type_symbol
_atom_type_description
_atom_type_scat_dispersion_real
_atom_type_scat_dispersion_imag
_atom_type_scat_source
C C 0.0033 0.0016 'International Tables Vol C Tables 4.2.6.8 and 6.1.1.4'
H H 0.0000 0.0000 'International Tables Vol C Tables 4.2.6.8 and 6.1.1.4'
N N 0.0061 0.0033 'International Tables Vol C Tables 4.2.6.8 and 6.1.1.4'
O O 0.0106 0.0060 'International Tables Vol C Tables 4.2.6.8 and 6.1.1.4'

loop_
_geom_angle_atom_site_label_1
_geom_angle_atom_site_label_2
_geom_angle_atom_site_label_3
_geom_angle
C22 N6 C27 111.0(2)
C22 N6 C26 106.2(2)
C27 N6 C26 110.6(2)
C22 N6 C18 110.5(2)
C27 N6 C18 107.1(2)
C26 N6 C18 111.6(2)
C14 N5 C9 132.1(3)
C14 N5 C10 122.2(3)
C9 N5 C10 105.7(3)
C10 N4 C8 105.2(3)
C1 N2 C7 122.5(3)
C1 N2 H2 124(2)
C7 N2 H2 114(2)
C2 N1 H1A 117(2)
C2 N1 H1B 127(3)
H1A N1 H1B 114(4)
C31 O1 H1O1 109(4)
C1 C6 C5 121.3(3)
C1 C6 H6C 119.3
C5 C6 H6C 119.3
C28 C27 N6 116.1(3)
C28 C27 H45 108.3
N6 C27 H45 108.3
C28 C27 H46 108.3
N6 C27 H46 108.3
H45 C27 H46 107.4
O4 N3 O5 121.2(3)
O4 N3 C5 119.8(3)
O5 N3 C5 119.0(3)
C9 C8 N4 111.0(3)
C9 C8 C7 128.6(3)
N4 C8 C7 120.4(3)
C6 C1 N2 122.5(3)
C6 C1 C2 118.4(3)
N2 C1 C2 119.1(3)
C25 C26 N6 116.4(3)
C25 C26 H19 108.2
N6 C26 H19 108.2
C25 C26 H18 108.2
N6 C26 H18 108.2
H19 C26 H18 107.3
C4 C3 C2 122.6(3)
C4 C3 H3C 118.7
C2 C3 H3C 118.7
C22 C21 C20 110.9(3)
C22 C21 H32 109.5
C20 C21 H32 109.5
C22 C21 H31 109.5
C20 C21 H31 109.5
H32 C21 H31 108.0
N4 C10 N5 111.0(3)
N4 C10 C11 131.9(3)
N5 C10 C11 117.0(3)
C6 C5 C4 120.8(3)
C6 C5 N3 119.9(3)
C4 C5 N3 119.4(3)
C21 C22 N6 116.1(2)
C21 C22 H30 108.3
N6 C22 H30 108.3
C21 C22 H29 108.3
N6 C22 H29 108.3
H30 C22 H29 107.4
C24 C25 C26 111.2(3)
C24 C25 H17 109.4
C26 C25 H17 109.4
C24 C25 H16 109.4
C26 C25 H16 109.4
H17 C25 H16 108.0
C17 C18 N6 116.2(3)
C17 C18 H27 108.2
N6 C18 H27 108.2
C17 C18 H28 108.2
N6 C18 H28 108.2
H27 C18 H28 107.4
C3 C4 C5 118.1(3)
C3 C4 H4C 121.0
C5 C4 H4C 121.0
C8 C9 N5 107.0(3)
C8 C9 H4 126.5
N5 C9 H4 126.5
C12 C11 C10 120.3(3)
C12 C11 H8 119.9
C10 C11 H8 119.9
C13 C14 N5 119.9(3)
C13 C14 H5 120.0
N5 C14 H5 120.0
N2 C7 C8 114.4(3)
N2 C7 H10 108.7
C8 C7 H10 108.7
N2 C7 H9 108.7
C8 C7 H9 108.7
H10 C7 H9 107.6
N1 C2 C3 120.5(3)
N1 C2 C1 120.7(3)
C3 C2 C1 118.8(3)
C27 C28 C29 111.6(3)
C27 C28 H43 109.3
C29 C28 H43 109.3
C27 C28 H44 109.3
C29 C28 H44 109.3
H43 C28 H44 108.0
C18 C17 C16 110.1(3)
C18 C17 H26 109.6
C16 C17 H26 109.6
C18 C17 H25 109.6
C16 C17 H25 109.6
H26 C17 H25 108.1
C11 C12 C13 121.0(3)
C11 C12 H7 119.5
C13 C12 H7 119.5
C25 C24 C23 113.2(3)
C25 C24 H15 108.9
C23 C24 H15 108.9
C25 C24 H14 108.9
C23 C24 H14 108.9
H15 C24 H14 107.8
C14 C13 C12 119.7(3)
C14 C13 H6 120.2
C12 C13 H6 120.2
C19 C20 C21 115.5(3)
C19 C20 H34 108.4
C21 C20 H34 108.4
C19 C20 H33 108.4
C21 C20 H33 108.4
H34 C20 H33 107.5
C30 C29 C28 112.5(3)
C30 C29 H41 109.1
C28 C29 H41 109.1
C30 C29 H42 109.1
C28 C29 H42 109.1
H41 C29 H42 107.8
C20 C19 H36 109.5
C20 C19 H37 109.5
H36 C19 H37 109.5
C20 C19 H35 109.5
H36 C19 H35 109.5
H37 C19 H35 109.5
O3 C31 O2 125.7(4)
O3 C31 O1 116.4(5)
O2 C31 O1 118.0(4)
C15 C16 C17 113.0(4)
C15 C16 H24 109.0
C17 C16 H24 109.0
C15 C16 H23 109.0
C17 C16 H23 109.0
H24 C16 H23 107.8
C24 C23 H12 109.5
C24 C23 H11 109.5
H12 C23 H11 109.5
C24 C23 H13 109.5
H12 C23 H13 109.5
H11 C23 H13 109.5
C29 C30 H39 109.5
C29 C30 H38 109.5
H39 C30 H38 109.5
C29 C30 H40 109.5
H39 C30 H40 109.5
H38 C30 H40 109.5
C16 C15 H21 109.5
C16 C15 H20 109.5
H21 C15 H20 109.5
C16 C15 H22 109.5
H21 C15 H22 109.5
H20 C15 H22 109.5

loop_
_geom_bond_atom_site_label_1
_geom_bond_atom_site_label_2
_geom_bond_distance
N6 C22 1.518(4)
N6 C27 1.519(4)
N6 C26 1.520(4)
N6 C18 1.520(4)
N5 C14 1.359(4)
N5 C9 1.374(4)
N5 C10 1.405(4)
O5 N3 1.241(4)
N4 C10 1.329(4)
N4 C8 1.381(4)
O4 N3 1.239(4)
O2 C31 1.244(5)
N2 C1 1.375(4)
N2 C7 1.453(4)
N2 H2 0.86(4)
N1 C2 1.355(5)
N1 H1A 0.96(4)
N1 H1B 0.87(4)
O1 C31 1.351(5)
O1 H1O1 0.93(6)
C6 C1 1.374(5)
C6 C5 1.393(4)
C6 H6C 0.9300
C27 C28 1.509(4)
C27 H45 0.9700
C27 H46 0.9700
N3 C5 1.433(4)
C8 C9 1.356(4)
C8 C7 1.488(5)
C1 C2 1.436(4)
C26 C25 1.514(4)
C26 H19 0.9700
C26 H18 0.9700
C3 C4 1.366(5)
C3 C2 1.396(5)
C3 H3C 0.9300
C21 C22 1.508(4)
C21 C20 1.513(4)
C21 H32 0.9700
C21 H31 0.9700
C10 C11 1.407(5)
C5 C4 1.406(4)
C22 H30 0.9700
C22 H29 0.9700
C25 C24 1.512(5)
C25 H17 0.9700
C25 H16 0.9700
C18 C17 1.516(4)
C18 H27 0.9700
C18 H28 0.9700
C4 H4C 0.9300
C9 H4 0.9300
C11 C12 1.351(5)
C11 H8 0.9300
C14 C13 1.355(5)
C14 H5 0.9300
C7 H10 0.9700
C7 H9 0.9700
C28 C29 1.524(4)
C28 H43 0.9700
C28 H44 0.9700
O3 C31 1.243(5)
C17 C16 1.522(5)
C17 H26 0.9700
C17 H25 0.9700
C12 C13 1.403(5)
C12 H7 0.9300
C24 C23 1.515(5)
C24 H15 0.9700
C24 H14 0.9700
C13 H6 0.9300
C20 C19 1.480(5)
C20 H34 0.9700
C20 H33 0.9700
C29 C30 1.518(5)
C29 H41 0.9700
C29 H42 0.9700
C19 H36 0.9600
C19 H37 0.9600
C19 H35 0.9600
C16 C15 1.512(5)
C16 H24 0.9700
C16 H23 0.9700
C23 H12 0.9600
C23 H11 0.9600
C23 H13 0.9600
C30 H39 0.9600
C30 H38 0.9600
C30 H40 0.9600
C15 H21 0.9600
C15 H20 0.9600
C15 H22 0.9600
